data_8105482
loop_
_publ_author_name
'Li, Ji'
'Miao, Ming-Zhi'

_publ_section_title
;
 The crystal structure of
 aqua{N,N,N&#x2032;,N&#x2032;-tetrakis[(1H-benzimidazol-\kN 3)
 methyl]cyclohexane-1,2-diamine}lead(II) diacetate--methanol (1/2),
 C44H54N10O7Pb
;
_journal_issue 6
_journal_name_full 'Zeitschrift f\"ur Kristallographie - New Crystal Structures'
_journal_page_first 1417
_journal_page_last 1420
_journal_paper_doi 10.1515/ncrs-2020-0343
_journal_volume 235
_journal_year 2020
_chemical_formula_moiety 'C38 H40 N10 O Pb, 2(C2 H3 O2), 2(C H4 O)'
_chemical_formula_sum 'C44 H54 N10 O7 Pb'
_chemical_formula_weight 1042.16
_space_group_crystal_system triclinic
_space_group_IT_number 2
_space_group_name_Hall '-P 1'
_space_group_name_H-M_alt 'P -1'
_atom_sites_solution_hydrogens mixed
_atom_sites_solution_primary direct
_cell_angle_alpha 101.163(2)
_cell_angle_beta 110.634(2)
_cell_angle_gamma 100.698(2)
_cell_formula_units_Z 2
_cell_length_a 12.096(2)
_cell_length_b 12.9160(2)
_cell_length_c 16.5904(7)
_cell_measurement_reflns_used 3344
_cell_measurement_temperature 298(2)
_cell_measurement_theta_max 20.90
_cell_measurement_theta_min 2.38
_cell_volume 2287.0(4)
_computing_cell_refinement 'SAINT v7.68A (Bruker, 2003) [1]'
_computing_data_collection 'Bruker APEX II'
_computing_data_reduction 'SAINT v7.68A (Bruker, 2003)'
_computing_molecular_graphics 'Diamond (Brandenburg, 2006)[4]'
_computing_publication_material 'Olex2 (Dolomanov et al., 2009)[5]'
_computing_structure_refinement 'ShelXL (Sheldrick, 2015) [2-3]'
_computing_structure_solution 'ShelXS (Sheldrick, 2015) [2-3]'
_diffrn_ambient_temperature 298(2)
_diffrn_measured_fraction_theta_full 0.988
_diffrn_measured_fraction_theta_max 0.988
_diffrn_measurement_device_type 'CCD area detector'
_diffrn_measurement_method 'phi and omega scans'
_diffrn_radiation_monochromator graphite
_diffrn_radiation_type MoK\a
_diffrn_radiation_wavelength 0.71073
_diffrn_reflns_av_unetI/netI 0.0741
_diffrn_reflns_Laue_measured_fraction_full 0.988
_diffrn_reflns_Laue_measured_fraction_max 0.988
_diffrn_reflns_limit_h_max 13
_diffrn_reflns_limit_h_min -14
_diffrn_reflns_limit_k_max 15
_diffrn_reflns_limit_k_min -15
_diffrn_reflns_limit_l_max 19
_diffrn_reflns_limit_l_min 0
_diffrn_reflns_number 7966
_diffrn_reflns_point_group_measured_fraction_full 0.988
_diffrn_reflns_point_group_measured_fraction_max 0.988
_diffrn_reflns_theta_full 25.000
_diffrn_reflns_theta_max 25.000
_diffrn_reflns_theta_min 1.820
_diffrn_source_current 30.0
_diffrn_source_power 1.5
_diffrn_source_voltage 50.0
_exptl_absorpt_coefficient_mu 3.748
_exptl_absorpt_correction_T_max 0.7056
_exptl_absorpt_correction_T_min 0.5854
_exptl_absorpt_correction_type multi-scan
_exptl_absorpt_process_details 'SADABS, (Sheldrick, 2008)[6]'
_exptl_crystal_colour colourless
_exptl_crystal_colour_primary colourless
_exptl_crystal_density_diffrn 1.513
_exptl_crystal_density_meas .
_exptl_crystal_density_method 'not measured'
_exptl_crystal_description block
_exptl_crystal_F_000 1052
_exptl_crystal_size_max 0.16
_exptl_crystal_size_mid 0.12
_exptl_crystal_size_min 0.1
_refine_diff_density_max 1.813
_refine_diff_density_min -0.843
_refine_diff_density_rms 0.139
_refine_ls_extinction_coef .
_refine_ls_extinction_method none
_refine_ls_goodness_of_fit_ref 1.091
_refine_ls_hydrogen_treatment constr
_refine_ls_matrix_type full
_refine_ls_number_parameters 566
_refine_ls_number_reflns 7966
_refine_ls_number_restraints 26
_refine_ls_restrained_S_all 1.097
_refine_ls_R_factor_all 0.0691
_refine_ls_R_factor_gt 0.0604
_refine_ls_shift/su_max 0.001
_refine_ls_shift/su_mean 0.000
_refine_ls_structure_factor_coef Fsqd
_refine_ls_weighting_details 'w=1/[\s^2^(Fo^2^)+(0.0689P)^2^+0.0406P] where P=(Fo^2^+2Fc^2^)/3'
_refine_ls_weighting_scheme calc
_refine_ls_wR_factor_gt 0.1352
_refine_ls_wR_factor_ref 0.1409
_reflns_Friedel_coverage 0.000
_reflns_Friedel_fraction_full .
_reflns_Friedel_fraction_max .
_reflns_number_gt 7079
_reflns_number_total 7966
_reflns_threshold_expression 'I > 2\s(I)'
_cod_data_source_file suppl_ncrs-2020-0343_suppl.cif
_cod_data_source_block 1
_cod_database_code 8105482
_shelx_space_group_comment
;
The symmetry employed for this shelxl refinement is uniquely defined
by the following loop, which should always be used as a source of
symmetry information in preference to the above space-group names.
They are only intended as comments.
;
_shelx_estimated_absorpt_t_max 0.706
_shelx_estimated_absorpt_t_min 0.585
_exptl_absorpt_special_details 'SADABS, (Sheldrick, 2008)[6]'
_olex2_refinement_description
;
1. Twinned data refinement
 Scales: 0.748(4)
 0.252(4)
2. Fixed Uiso
 At 1.2 times of:
  All C(H) groups, All C(H,H) groups, All N(H) groups
 At 1.5 times of:
  All C(H,H,H) groups, All O(H) groups, All O(H,H) groups
3. Restrained distances
 C43-O6 = C44-O7
 1.42 with sigma of 0.02
4. Uiso/Uaniso restraints and constraints
Uanis(C44) \\sim Ueq, Uanis(C41) \\sim Ueq: with sigma of 0.01 and sigma for
terminal atoms of 0.02
Uanis(C39) \\sim Ueq, Uanis(O7) \\sim Ueq: with sigma of 0.005 and sigma for
terminal atoms of 0.01
5.a Riding coordinates:
 O1(H1A,H1B)
5.b Ternary CH refined with riding coordinates:
 C1(H1), C6(H6)
5.c Secondary CH2 refined with riding coordinates:
 C2(H2A,H2B), C3(H3A,H3B), C4(H4A,H4B), C5(H5A,H5B), C7(H7A,H7B), C15(H15A,
 H15B), C23(H23A,H23B), C31(H31A,H31B)
5.d Aromatic/amide H refined with riding coordinates:
 C10(H10), C11(H11), C12(H12), C13(H13), C18(H18), C19(H19), C20(H20),
 C21(H21), C26(H26), C27(H27), C28(H28), C29(H29), C34(H34), C35(H35), C36(H36),
  C37(H37), N4(H4), N6(H6A), N8(H8), N10(H10A)
5.e Idealised Me refined as rotating group:
 C39(H39A,H39B,H39C), C41(H41A,H41B,H41C), C43(H43A,H43B,H43C), C44(H44A,H44B,
 H44C)
5.f Idealised tetrahedral OH refined as rotating group:
 O6(H6B), O7(H7)
;
_olex2_submission_special_instructions 'No special instructions were received'

loop_
_space_group_symop_operation_xyz
'x, y, z'
'-x, -y, -z'

loop_
_atom_site_label
_atom_site_type_symbol
_atom_site_fract_x
_atom_site_fract_y
_atom_site_fract_z
_atom_site_U_iso_or_equiv
_atom_site_adp_type
_atom_site_occupancy
_atom_site_site_symmetry_order
_atom_site_calc_flag
_atom_site_refinement_flags_posn
_atom_site_refinement_flags_adp
_atom_site_refinement_flags_occupancy
_atom_site_disorder_assembly
_atom_site_disorder_group
Pb1 Pb 0.50164(3) 0.75760(2) 0.74428(2) 0.04121(13) Uani 1 1 d . . . . .
C1 C 0.6977(7) 0.9397(6) 0.6758(5) 0.0436(19) Uani 1 1 d . . . . .
H1 H 0.7436 0.8861 0.6683 0.052 Uiso 1 1 calc R U . . .
C2 C 0.7253(9) 1.0225(7) 0.6264(6) 0.062(2) Uani 1 1 d . . . . .
H2A H 0.6773 1.0745 0.6293 0.074 Uiso 1 1 calc R U . . .
H2B H 0.6999 0.9842 0.5637 0.074 Uiso 1 1 calc R U . . .
C3 C 0.8627(9) 1.0862(8) 0.6656(7) 0.070(3) Uani 1 1 d . . . . .
H3A H 0.9110 1.0355 0.6591 0.084 Uiso 1 1 calc R U . . .
H3B H 0.8749 1.1390 0.6331 0.084 Uiso 1 1 calc R U . . .
C4 C 0.9047(10) 1.1453(8) 0.7639(7) 0.072(3) Uani 1 1 d . . . . .
H4A H 0.8601 1.1993 0.7702 0.086 Uiso 1 1 calc R U . . .
H4B H 0.9916 1.1833 0.7889 0.086 Uiso 1 1 calc R U . . .
C5 C 0.8818(8) 1.0631(8) 0.8140(6) 0.057(2) Uani 1 1 d . . . . .
H5A H 0.9081 1.1022 0.8767 0.068 Uiso 1 1 calc R U . . .
H5B H 0.9320 1.0132 0.8110 0.068 Uiso 1 1 calc R U . . .
C6 C 0.7468(7) 0.9953(6) 0.7780(5) 0.0421(18) Uani 1 1 d . . . . .
H6 H 0.6994 1.0476 0.7854 0.050 Uiso 1 1 calc R U . . .
C7 C 0.5352(8) 0.7917(7) 0.5536(5) 0.051(2) Uani 1 1 d . . . . .
H7A H 0.5646 0.8246 0.5145 0.061 Uiso 1 1 calc R U . . .
H7B H 0.4467 0.7622 0.5229 0.061 Uiso 1 1 calc R U . . .
C8 C 0.5912(7) 0.7009(7) 0.5711(6) 0.048(2) Uani 1 1 d . . . . .
C9 C 0.6573(8) 0.5789(7) 0.6327(6) 0.052(2) Uani 1 1 d . . . . .
C10 C 0.6924(10) 0.5133(8) 0.6871(7) 0.074(3) Uani 1 1 d . . . . .
H10 H 0.6848 0.5241 0.7417 0.088 Uiso 1 1 calc R U . . .
C11 C 0.7394(9) 0.4309(8) 0.6585(8) 0.071(3) Uani 1 1 d . . . . .
H11 H 0.7629 0.3848 0.6942 0.085 Uiso 1 1 calc R U . . .
C12 C 0.7520(10) 0.4158(8) 0.5785(9) 0.078(3) Uani 1 1 d . . . . .
H12 H 0.7855 0.3602 0.5619 0.094 Uiso 1 1 calc R U . . .
C13 C 0.7170(9) 0.4800(7) 0.5213(7) 0.066(3) Uani 1 1 d . . . . .
H13 H 0.7247 0.4690 0.4667 0.079 Uiso 1 1 calc R U . . .
C14 C 0.6692(8) 0.5623(7) 0.5518(6) 0.052(2) Uani 1 1 d . . . . .
C15 C 0.4836(8) 0.9483(7) 0.6221(6) 0.050(2) Uani 1 1 d . . . . .
H15A H 0.4818 0.9725 0.5699 0.060 Uiso 1 1 calc R U . . .
H15B H 0.5169 1.0130 0.6733 0.060 Uiso 1 1 calc R U . . .
C16 C 0.3554(8) 0.8945(7) 0.6076(5) 0.049(2) Uani 1 1 d . . . . .
C17 C 0.1921(8) 0.7831(7) 0.5960(6) 0.051(2) Uani 1 1 d . . . . .
C18 C 0.1053(9) 0.6956(9) 0.5954(7) 0.073(3) Uani 1 1 d . . . . .
H18 H 0.1250 0.6313 0.6042 0.088 Uiso 1 1 calc R U . . .
C19 C -0.0090(9) 0.7063(11) 0.5818(8) 0.087(4) Uani 1 1 d . . . . .
H19 H -0.0679 0.6487 0.5818 0.104 Uiso 1 1 calc R U . . .
C20 C -0.0389(10) 0.8001(12) 0.5680(8) 0.088(4) Uani 1 1 d . . . . .
H20 H -0.1181 0.8047 0.5584 0.105 Uiso 1 1 calc R U . . .
C21 C 0.0444(10) 0.8873(11) 0.5677(6) 0.076(3) Uani 1 1 d . . . . .
H21 H 0.0234 0.9509 0.5582 0.091 Uiso 1 1 calc R U . . .
C22 C 0.1621(8) 0.8770(9) 0.5823(6) 0.058(2) Uani 1 1 d . . . . .
C23 C 0.8167(8) 0.8535(7) 0.8471(6) 0.050(2) Uani 1 1 d . . . . .
H23A H 0.8955 0.9031 0.8897 0.060 Uiso 1 1 calc R U . . .
H23B H 0.8254 0.8230 0.7922 0.060 Uiso 1 1 calc R U . . .
C24 C 0.7811(8) 0.7625(7) 0.8849(6) 0.049(2) Uani 1 1 d . . . . .
C25 C 0.6839(10) 0.6344(7) 0.9187(7) 0.060(3) Uani 1 1 d . . . . .
C26 C 0.5933(12) 0.5558(9) 0.9257(8) 0.083(3) Uani 1 1 d . . . . .
H26 H 0.5099 0.5485 0.8967 0.100 Uiso 1 1 calc R U . . .
C27 C 0.6359(16) 0.4915(12) 0.9775(11) 0.120(5) Uani 1 1 d . . . . .
H27 H 0.5796 0.4378 0.9842 0.144 Uiso 1 1 calc R U . . .
C28 C 0.7586(18) 0.5019(13) 1.0206(11) 0.129(6) Uani 1 1 d . . . . .
H28 H 0.7820 0.4552 1.0556 0.155 Uiso 1 1 calc R U . . .
C29 C 0.8480(13) 0.5773(11) 1.0148(9) 0.101(4) Uani 1 1 d . . . . .
H29 H 0.9311 0.5837 1.0447 0.121 Uiso 1 1 calc R U . . .
C30 C 0.8072(10) 0.6436(8) 0.9614(7) 0.063(3) Uani 1 1 d . . . . .
C31 C 0.7242(8) 0.9769(7) 0.9138(5) 0.047(2) Uani 1 1 d . . . . .
H31A H 0.7886 1.0456 0.9386 0.056 Uiso 1 1 calc R U . . .
H31B H 0.7416 0.9343 0.9566 0.056 Uiso 1 1 calc R U . . .
C32 C 0.6036(8) 0.9996(7) 0.8993(5) 0.047(2) Uani 1 1 d . . . . .
C33 C 0.4076(8) 0.9840(7) 0.8525(5) 0.046(2) Uani 1 1 d . . . . .
C34 C 0.2828(9) 0.9501(8) 0.8117(6) 0.058(2) Uani 1 1 d . . . . .
H34 H 0.2417 0.8827 0.7685 0.070 Uiso 1 1 calc R U . . .
C35 C 0.2193(10) 1.0204(10) 0.8372(7) 0.068(3) Uani 1 1 d . . . . .
H35 H 0.1338 0.9994 0.8110 0.082 Uiso 1 1 calc R U . . .
C36 C 0.2802(10) 1.1202(9) 0.9004(7) 0.065(3) Uani 1 1 d . . . . .
H36 H 0.2351 1.1669 0.9136 0.078 Uiso 1 1 calc R U . . .
C37 C 0.4036(10) 1.1525(8) 0.9437(6) 0.061(3) Uani 1 1 d . . . . .
H37 H 0.4438 1.2186 0.9886 0.073 Uiso 1 1 calc R U . . .
C38 C 0.4691(8) 1.0830(7) 0.9189(6) 0.051(2) Uani 1 1 d . . . . .
C39 C 0.0339(12) 0.6633(12) 0.8160(9) 0.120(5) Uani 1 1 d . U . . .
H39A H 0.0625 0.6660 0.7691 0.180 Uiso 1 1 calc R U . . .
H39B H -0.0376 0.6899 0.8040 0.180 Uiso 1 1 calc R U . . .
H39C H 0.0134 0.5888 0.8185 0.180 Uiso 1 1 calc R U . . .
C40 C 0.1337(10) 0.7341(8) 0.9047(6) 0.063(3) Uani 1 1 d . . . . .
C41 C 0.2713(19) 0.2104(15) 0.7107(11) 0.156(7) Uani 1 1 d . U . . .
H41A H 0.1883 0.2149 0.6940 0.233 Uiso 1 1 calc R U . . .
H41B H 0.3227 0.2625 0.7679 0.233 Uiso 1 1 calc R U . . .
H41C H 0.2741 0.1376 0.7146 0.233 Uiso 1 1 calc R U . . .
C42 C 0.3174(12) 0.2360(12) 0.6399(8) 0.085(4) Uani 1 1 d . . . . .
C43 C 0.0862(15) 0.4072(15) 0.6648(13) 0.154(7) Uani 1 1 d D . . . .
H43A H 0.0836 0.3875 0.7172 0.232 Uiso 1 1 calc R U . . .
H43B H 0.0594 0.3420 0.6160 0.232 Uiso 1 1 calc R U . . .
H43C H 0.0329 0.4533 0.6489 0.232 Uiso 1 1 calc R U . . .
C44 C 0.652(2) 0.2835(19) 0.8205(13) 0.217(11) Uani 1 1 d D U . . .
H44A H 0.7213 0.2626 0.8556 0.326 Uiso 1 1 calc R U . . .
H44B H 0.5899 0.2731 0.8442 0.326 Uiso 1 1 calc R U . . .
H44C H 0.6768 0.3594 0.8227 0.326 Uiso 1 1 calc R U . . .
N1 N 0.5656(6) 0.8770(5) 0.6377(4) 0.0403(15) Uani 1 1 d . . . . .
N2 N 0.7238(6) 0.9153(5) 0.8281(4) 0.0410(15) Uani 1 1 d . . . . .
N3 N 0.6086(7) 0.6685(6) 0.6434(5) 0.058(2) Uani 1 1 d . . . . .
N4 N 0.6261(6) 0.6406(6) 0.5132(5) 0.0543(19) Uani 1 1 d . . . . .
H4 H 0.6223 0.6492 0.4622 0.065 Uiso 1 1 calc R U . . .
N5 N 0.3168(7) 0.7960(6) 0.6127(5) 0.0516(18) Uani 1 1 d . . . . .
N6 N 0.2671(7) 0.9475(6) 0.5883(5) 0.0548(19) Uani 1 1 d . . . . .
H6A H 0.2749 1.0123 0.5812 0.066 Uiso 1 1 calc R U . . .
N7 N 0.6698(7) 0.7119(6) 0.8705(5) 0.0511(17) Uani 1 1 d . . . . .
N8 N 0.8676(7) 0.7266(6) 0.9390(5) 0.060(2) Uani 1 1 d . . . . .
H8 H 0.9458 0.7510 0.9564 0.072 Uiso 1 1 calc R U . . .
N9 N 0.4966(6) 0.9321(5) 0.8415(4) 0.0469(17) Uani 1 1 d . . . . .
N10 N 0.5929(6) 1.0917(5) 0.9470(4) 0.0465(17) Uani 1 1 d . . . . .
H10A H 0.6521 1.1455 0.9872 0.056 Uiso 1 1 calc R U . . .
O1 O 0.3451(7) 0.6623(6) 0.8067(6) 0.097(3) Uani 1 1 d . . . . .
H1A H 0.3190 0.5961 0.7824 0.145 Uiso 1 1 d R U . . .
H1B H 0.3257 0.6792 0.8491 0.145 Uiso 1 1 d R U . . .
O2 O 0.1001(6) 0.7763(6) 0.9625(5) 0.076(2) Uani 1 1 d . . . . .
O3 O 0.2405(6) 0.7435(5) 0.9145(4) 0.0689(18) Uani 1 1 d . . . . .
O4 O 0.3303(8) 0.1593(7) 0.5906(6) 0.094(3) Uani 1 1 d . . . . .
O5 O 0.3330(8) 0.3312(6) 0.6334(5) 0.089(2) Uani 1 1 d . . . . .
O6 O 0.2079(11) 0.4646(8) 0.6832(9) 0.137(4) Uani 1 1 d D . . . .
H6B H 0.2532 0.4250 0.6962 0.205 Uiso 1 1 calc R U . . .
O7 O 0.6026(19) 0.2172(18) 0.7294(12) 0.245(8) Uani 1 1 d D U . . .
H7 H 0.5398 0.2315 0.7003 0.367 Uiso 1 1 calc R U . . .

loop_
_atom_site_aniso_label
_atom_site_aniso_U_11
_atom_site_aniso_U_22
_atom_site_aniso_U_33
_atom_site_aniso_U_23
_atom_site_aniso_U_13
_atom_site_aniso_U_12
Pb1 0.0413(2) 0.04367(19) 0.0456(2) 0.01108(14) 0.02449(15) 0.01508(14)
C1 0.044(5) 0.050(5) 0.044(5) 0.010(4) 0.028(4) 0.015(4)
C2 0.068(7) 0.064(6) 0.066(6) 0.021(5) 0.041(5) 0.018(5)
C3 0.063(7) 0.076(7) 0.082(7) 0.027(6) 0.045(6) 0.008(5)
C4 0.064(7) 0.056(6) 0.087(8) 0.017(5) 0.034(6) -0.006(5)
C5 0.049(6) 0.058(5) 0.059(6) 0.014(5) 0.026(5) 0.002(4)
C6 0.029(4) 0.048(4) 0.050(5) 0.009(4) 0.020(4) 0.008(3)
C7 0.051(5) 0.056(5) 0.044(5) 0.009(4) 0.023(4) 0.014(4)
C8 0.039(5) 0.053(5) 0.053(5) 0.001(4) 0.025(4) 0.010(4)
C9 0.045(5) 0.051(5) 0.059(6) 0.003(4) 0.025(5) 0.017(4)
C10 0.085(8) 0.064(6) 0.068(7) 0.001(5) 0.031(6) 0.032(6)
C11 0.065(7) 0.050(5) 0.084(8) 0.003(5) 0.022(6) 0.019(5)
C12 0.064(7) 0.051(6) 0.109(9) -0.007(6) 0.038(7) 0.017(5)
C13 0.063(7) 0.050(5) 0.079(7) -0.011(5) 0.042(6) 0.010(5)
C14 0.041(5) 0.049(5) 0.054(5) -0.006(4) 0.021(4) 0.003(4)
C15 0.048(5) 0.061(5) 0.046(5) 0.016(4) 0.020(4) 0.020(4)
C16 0.052(6) 0.056(5) 0.041(5) 0.002(4) 0.024(4) 0.020(4)
C17 0.030(5) 0.063(5) 0.049(5) 0.003(4) 0.009(4) 0.010(4)
C18 0.056(7) 0.071(7) 0.077(7) 0.004(6) 0.022(6) 0.008(5)
C19 0.033(6) 0.119(10) 0.093(9) 0.017(8) 0.019(6) 0.011(6)
C20 0.042(7) 0.149(12) 0.078(8) 0.033(8) 0.029(6) 0.027(8)
C21 0.068(7) 0.125(10) 0.058(6) 0.034(6) 0.031(6) 0.061(7)
C22 0.043(6) 0.089(7) 0.050(5) 0.023(5) 0.022(4) 0.025(5)
C23 0.045(5) 0.060(5) 0.048(5) 0.013(4) 0.018(4) 0.026(4)
C24 0.042(5) 0.060(5) 0.048(5) 0.007(4) 0.019(4) 0.025(4)
C25 0.082(8) 0.051(5) 0.067(6) 0.017(5) 0.046(6) 0.028(5)
C26 0.092(9) 0.084(7) 0.123(10) 0.052(7) 0.078(8) 0.042(7)
C27 0.142(14) 0.110(11) 0.183(16) 0.096(11) 0.110(13) 0.064(11)
C28 0.190(18) 0.120(12) 0.165(15) 0.103(12) 0.113(15) 0.098(13)
C29 0.092(10) 0.124(11) 0.120(10) 0.077(9) 0.044(8) 0.059(9)
C30 0.065(7) 0.069(6) 0.078(7) 0.028(5) 0.043(6) 0.038(5)
C31 0.052(5) 0.053(5) 0.039(4) 0.007(4) 0.021(4) 0.021(4)
C32 0.059(6) 0.054(5) 0.039(4) 0.013(4) 0.028(4) 0.023(4)
C33 0.049(6) 0.061(5) 0.036(4) 0.012(4) 0.025(4) 0.019(4)
C34 0.052(6) 0.082(7) 0.048(5) 0.010(5) 0.027(5) 0.028(5)
C35 0.058(6) 0.111(9) 0.062(6) 0.034(6) 0.038(5) 0.044(6)
C36 0.073(8) 0.093(8) 0.058(6) 0.029(6) 0.041(6) 0.051(6)
C37 0.082(8) 0.066(6) 0.055(6) 0.016(5) 0.042(6) 0.040(5)
C38 0.060(6) 0.063(5) 0.048(5) 0.018(4) 0.037(5) 0.027(5)
C39 0.094(8) 0.142(9) 0.105(8) -0.006(6) 0.039(6) 0.033(7)
C40 0.060(7) 0.064(6) 0.052(6) -0.001(5) 0.017(5) 0.015(5)
C41 0.246(17) 0.163(13) 0.132(11) 0.078(10) 0.128(11) 0.086(12)
C42 0.102(10) 0.109(10) 0.075(8) 0.045(7) 0.051(7) 0.052(8)
C43 0.131(16) 0.144(16) 0.171(17) 0.004(13) 0.069(14) 0.026(13)
C44 0.30(2) 0.198(17) 0.155(14) 0.009(12) 0.132(15) 0.026(14)
N1 0.042(4) 0.042(3) 0.042(4) 0.008(3) 0.024(3) 0.013(3)
N2 0.043(4) 0.046(4) 0.043(4) 0.012(3) 0.023(3) 0.022(3)
N3 0.062(5) 0.068(5) 0.050(4) 0.006(4) 0.025(4) 0.034(4)
N4 0.051(5) 0.058(4) 0.054(4) 0.003(4) 0.031(4) 0.009(4)
N5 0.044(4) 0.052(4) 0.055(4) 0.009(4) 0.019(4) 0.016(3)
N6 0.055(5) 0.074(5) 0.057(5) 0.034(4) 0.029(4) 0.039(4)
N7 0.046(5) 0.054(4) 0.060(4) 0.019(4) 0.024(4) 0.018(3)
N8 0.051(5) 0.070(5) 0.071(5) 0.028(4) 0.029(4) 0.027(4)
N9 0.043(4) 0.051(4) 0.043(4) 0.001(3) 0.017(3) 0.021(3)
N10 0.049(4) 0.047(4) 0.039(4) -0.005(3) 0.023(3) 0.008(3)
O1 0.087(6) 0.093(6) 0.120(7) 0.007(5) 0.074(5) 0.005(4)
O2 0.053(4) 0.089(5) 0.070(5) -0.008(4) 0.024(4) 0.016(4)
O3 0.054(4) 0.068(4) 0.073(4) -0.004(3) 0.028(4) 0.012(3)
O4 0.133(8) 0.086(5) 0.126(7) 0.048(5) 0.100(6) 0.063(5)
O5 0.130(7) 0.075(5) 0.090(5) 0.023(4) 0.072(5) 0.033(5)
O6 0.143(10) 0.076(6) 0.176(11) -0.015(6) 0.074(9) 0.026(6)
O7 0.241(11) 0.229(11) 0.263(11) 0.062(8) 0.093(8) 0.086(9)

loop_
_atom_type_symbol
_atom_type_description
_atom_type_scat_dispersion_real
_atom_type_scat_dispersion_imag
_atom_type_scat_source
C C 0.0033 0.0016 'International Tables Vol C Tables 4.2.6.8 and 6.1.1.4'
H H 0.0000 0.0000 'International Tables Vol C Tables 4.2.6.8 and 6.1.1.4'
N N 0.0061 0.0033 'International Tables Vol C Tables 4.2.6.8 and 6.1.1.4'
O O 0.0106 0.0060 'International Tables Vol C Tables 4.2.6.8 and 6.1.1.4'
Pb Pb -3.3944 10.1111 'International Tables Vol C Tables 4.2.6.8 and 6.1.1.4'

loop_
_geom_angle_atom_site_label_1
_geom_angle_atom_site_label_2
_geom_angle_atom_site_label_3
_geom_angle
_geom_angle_site_symmetry_1
_geom_angle_site_symmetry_3
N2 Pb1 N1 64.47(18) . .
N3 Pb1 N1 63.1(2) . .
N3 Pb1 N2 83.7(2) . .
N3 Pb1 N5 98.4(2) . .
N3 Pb1 O1 130.3(2) . .
N5 Pb1 N1 62.5(2) . .
N5 Pb1 N2 118.3(2) . .
N7 Pb1 N1 120.5(2) . .
N7 Pb1 N2 64.8(2) . .
N7 Pb1 N3 82.6(2) . .
N7 Pb1 N5 176.8(2) . .
N7 Pb1 O1 85.3(2) . .
N9 Pb1 N1 89.3(2) . .
N9 Pb1 N2 66.0(2) . .
N9 Pb1 N3 146.1(3) . .
N9 Pb1 N5 84.2(2) . .
N9 Pb1 N7 96.7(2) . .
N9 Pb1 O1 83.1(2) . .
O1 Pb1 N1 153.9(2) . .
O1 Pb1 N2 132.3(2) . .
O1 Pb1 N5 91.8(2) . .
C2 C1 H1 106.7 . .
C2 C1 C6 111.1(7) . .
C6 C1 H1 106.7 . .
N1 C1 H1 106.7 . .
N1 C1 C2 113.2(7) . .
N1 C1 C6 111.8(6) . .
C1 C2 H2A 109.0 . .
C1 C2 H2B 109.0 . .
C1 C2 C3 112.9(8) . .
H2A C2 H2B 107.8 . .
C3 C2 H2A 109.0 . .
C3 C2 H2B 109.0 . .
C2 C3 H3A 109.7 . .
C2 C3 H3B 109.7 . .
H3A C3 H3B 108.2 . .
C4 C3 C2 109.8(8) . .
C4 C3 H3A 109.7 . .
C4 C3 H3B 109.7 . .
C3 C4 H4A 109.8 . .
C3 C4 H4B 109.8 . .
C3 C4 C5 109.6(8) . .
H4A C4 H4B 108.2 . .
C5 C4 H4A 109.8 . .
C5 C4 H4B 109.8 . .
C4 C5 H5A 108.7 . .
C4 C5 H5B 108.7 . .
C4 C5 C6 114.3(8) . .
H5A C5 H5B 107.6 . .
C6 C5 H5A 108.7 . .
C6 C5 H5B 108.7 . .
C1 C6 H6 106.6 . .
C5 C6 C1 110.2(7) . .
C5 C6 H6 106.6 . .
N2 C6 C1 112.1(6) . .
N2 C6 C5 114.3(7) . .
N2 C6 H6 106.6 . .
H7A C7 H7B 107.9 . .
C8 C7 H7A 109.3 . .
C8 C7 H7B 109.3 . .
N1 C7 H7A 109.3 . .
N1 C7 H7B 109.3 . .
N1 C7 C8 111.7(7) . .
N3 C8 C7 123.3(7) . .
N3 C8 N4 112.6(8) . .
N4 C8 C7 124.0(8) . .
C10 C9 C14 120.5(8) . .
C10 C9 N3 131.3(9) . .
C14 C9 N3 108.2(8) . .
C9 C10 H10 121.0 . .
C9 C10 C11 118.1(10) . .
C11 C10 H10 121.0 . .
C10 C11 H11 119.5 . .
C12 C11 C10 121.0(11) . .
C12 C11 H11 119.5 . .
C11 C12 H12 118.7 . .
C11 C12 C13 122.6(10) . .
C13 C12 H12 118.7 . .
C12 C13 H13 122.5 . .
C12 C13 C14 114.9(9) . .
C14 C13 H13 122.5 . .
C9 C14 C13 122.8(9) . .
C9 C14 N4 106.6(7) . .
N4 C14 C13 130.6(9) . .
H15A C15 H15B 107.7 . .
C16 C15 H15A 108.8 . .
C16 C15 H15B 108.8 . .
N1 C15 H15A 108.8 . .
N1 C15 H15B 108.8 . .
N1 C15 C16 113.8(7) . .
N5 C16 C15 125.4(8) . .
N5 C16 N6 113.5(8) . .
N6 C16 C15 121.1(8) . .
C18 C17 N5 130.1(9) . .
C22 C17 C18 120.4(9) . .
C22 C17 N5 109.4(8) . .
C17 C18 H18 120.8 . .
C19 C18 C17 118.4(11) . .
C19 C18 H18 120.8 . .
C18 C19 H19 119.4 . .
C18 C19 C20 121.1(12) . .
C20 C19 H19 119.4 . .
C19 C20 H20 119.1 . .
C19 C20 C21 121.7(11) . .
C21 C20 H20 119.1 . .
C20 C21 H21 121.3 . .
C20 C21 C22 117.4(11) . .
C22 C21 H21 121.3 . .
C17 C22 C21 120.9(10) . .
C17 C22 N6 106.3(8) . .
N6 C22 C21 132.8(10) . .
H23A C23 H23B 108.0 . .
C24 C23 H23A 109.4 . .
C24 C23 H23B 109.4 . .
N2 C23 H23A 109.4 . .
N2 C23 H23B 109.4 . .
N2 C23 C24 111.3(7) . .
N7 C24 C23 125.8(8) . .
N7 C24 N8 113.9(8) . .
N8 C24 C23 120.3(8) . .
C30 C25 C26 121.8(10) . .
C30 C25 N7 109.2(9) . .
N7 C25 C26 129.0(10) . .
C25 C26 H26 122.4 . .
C27 C26 C25 115.2(12) . .
C27 C26 H26 122.4 . .
C26 C27 H27 118.6 . .
C26 C27 C28 122.7(13) . .
C28 C27 H27 118.6 . .
C27 C28 H28 118.4 . .
C29 C28 C27 123.1(12) . .
C29 C28 H28 118.4 . .
C28 C29 H29 122.2 . .
C28 C29 C30 115.5(12) . .
C30 C29 H29 122.2 . .
C25 C30 C29 121.6(11) . .
N8 C30 C25 105.8(8) . .
N8 C30 C29 132.6(11) . .
H31A C31 H31B 108.1 . .
C32 C31 H31A 109.5 . .
C32 C31 H31B 109.5 . .
N2 C31 H31A 109.5 . .
N2 C31 H31B 109.5 . .
N2 C31 C32 110.9(6) . .
N9 C32 C31 124.4(7) . .
N9 C32 N10 112.9(7) . .
N10 C32 C31 122.7(8) . .
C34 C33 C38 121.5(8) . .
C34 C33 N9 130.6(8) . .
C38 C33 N9 107.9(8) . .
C33 C34 H34 121.4 . .
C33 C34 C35 117.2(9) . .
C35 C34 H34 121.4 . .
C34 C35 H35 119.4 . .
C36 C35 C34 121.3(10) . .
C36 C35 H35 119.4 . .
C35 C36 H36 119.1 . .
C37 C36 C35 121.8(9) . .
C37 C36 H36 119.1 . .
C36 C37 H37 121.2 . .
C36 C37 C38 117.7(9) . .
C38 C37 H37 121.2 . .
C33 C38 C37 120.4(9) . .
N10 C38 C33 106.9(7) . .
N10 C38 C37 132.6(9) . .
H39A C39 H39B 109.5 . .
H39A C39 H39C 109.5 . .
H39B C39 H39C 109.5 . .
C40 C39 H39A 109.5 . .
C40 C39 H39B 109.5 . .
C40 C39 H39C 109.5 . .
O2 C40 C39 116.8(10) . .
O3 C40 C39 117.8(10) . .
O3 C40 O2 125.3(9) . .
H41A C41 H41B 109.5 . .
H41A C41 H41C 109.5 . .
H41B C41 H41C 109.5 . .
C42 C41 H41A 109.5 . .
C42 C41 H41B 109.5 . .
C42 C41 H41C 109.5 . .
O4 C42 C41 117.4(13) . .
O4 C42 O5 124.6(11) . .
O5 C42 C41 117.8(12) . .
H43A C43 H43B 109.5 . .
H43A C43 H43C 109.5 . .
H43B C43 H43C 109.5 . .
O6 C43 H43A 109.5 . .
O6 C43 H43B 109.5 . .
O6 C43 H43C 109.5 . .
H44A C44 H44B 109.5 . .
H44A C44 H44C 109.5 . .
H44B C44 H44C 109.5 . .
O7 C44 H44A 109.5 . .
O7 C44 H44B 109.5 . .
O7 C44 H44C 109.5 . .
C1 N1 Pb1 114.4(4) . .
C7 N1 Pb1 103.2(4) . .
C7 N1 C1 110.1(6) . .
C15 N1 Pb1 105.8(4) . .
C15 N1 C1 112.5(6) . .
C15 N1 C7 110.4(6) . .
C6 N2 Pb1 115.7(4) . .
C23 N2 Pb1 104.9(5) . .
C23 N2 C6 112.5(6) . .
C23 N2 C31 109.6(6) . .
C31 N2 Pb1 105.5(5) . .
C31 N2 C6 108.3(6) . .
C8 N3 Pb1 113.7(5) . .
C8 N3 C9 106.0(7) . .
C9 N3 Pb1 138.6(6) . .
C8 N4 C14 106.7(7) . .
C8 N4 H4 126.7 . .
C14 N4 H4 126.7 . .
C16 N5 Pb1 108.0(6) . .
C16 N5 C17 104.5(7) . .
C17 N5 Pb1 131.7(6) . .
C16 N6 C22 106.3(8) . .
C16 N6 H6A 126.9 . .
C22 N6 H6A 126.9 . .
C24 N7 Pb1 113.6(6) . .
C24 N7 C25 104.5(7) . .
C25 N7 Pb1 140.5(6) . .
C24 N8 C30 106.7(8) . .
C24 N8 H8 126.7 . .
C30 N8 H8 126.7 . .
C32 N9 Pb1 116.7(5) . .
C32 N9 C33 105.4(7) . .
C33 N9 Pb1 137.9(6) . .
C32 N10 C38 106.9(7) . .
C32 N10 H10A 126.6 . .
C38 N10 H10A 126.6 . .
Pb1 O1 H1A 110.9 . .
Pb1 O1 H1B 137.0 . .
H1A O1 H1B 111.1 . .
C43 O6 H6B 109.5 . .
C44 O7 H7 109.5 . .

loop_
_geom_bond_atom_site_label_1
_geom_bond_atom_site_label_2
_geom_bond_distance
_geom_bond_site_symmetry_2
Pb1 N1 2.772(6) .
Pb1 N2 2.746(7) .
Pb1 N3 2.670(7) .
Pb1 N5 2.720(7) .
Pb1 N7 2.606(7) .
Pb1 N9 2.530(6) .
Pb1 O1 2.680(7) .
C1 H1 0.9800 .
C1 C2 1.526(11) .
C1 C6 1.551(11) .
C1 N1 1.489(10) .
C2 H2A 0.9700 .
C2 H2B 0.9700 .
C2 C3 1.544(13) .
C3 H3A 0.9700 .
C3 H3B 0.9700 .
C3 C4 1.513(13) .
C4 H4A 0.9700 .
C4 H4B 0.9700 .
C4 C5 1.514(13) .
C5 H5A 0.9700 .
C5 H5B 0.9700 .
C5 C6 1.540(11) .
C6 H6 0.9800 .
C6 N2 1.489(10) .
C7 H7A 0.9700 .
C7 H7B 0.9700 .
C7 C8 1.485(11) .
C7 N1 1.480(9) .
C8 N3 1.308(11) .
C8 N4 1.351(10) .
C9 C10 1.367(14) .
C9 C14 1.379(12) .
C9 N3 1.402(10) .
C10 H10 0.9300 .
C10 C11 1.379(13) .
C11 H11 0.9300 .
C11 C12 1.371(15) .
C12 H12 0.9300 .
C12 C13 1.385(15) .
C13 H13 0.9300 .
C13 C14 1.396(11) .
C14 N4 1.385(11) .
C15 H15A 0.9700 .
C15 H15B 0.9700 .
C15 C16 1.489(12) .
C15 N1 1.466(10) .
C16 N5 1.301(11) .
C16 N6 1.352(10) .
C17 C18 1.388(14) .
C17 C22 1.367(13) .
C17 N5 1.405(11) .
C18 H18 0.9300 .
C18 C19 1.358(14) .
C19 H19 0.9300 .
C19 C20 1.365(17) .
C20 H20 0.9300 .
C20 C21 1.366(16) .
C21 H21 0.9300 .
C21 C22 1.394(13) .
C22 N6 1.377(12) .
C23 H23A 0.9700 .
C23 H23B 0.9700 .
C23 C24 1.499(12) .
C23 N2 1.477(9) .
C24 N7 1.297(11) .
C24 N8 1.340(11) .
C25 C26 1.403(14) .
C25 C30 1.378(14) .
C25 N7 1.396(11) .
C26 H26 0.9300 .
C26 C27 1.347(16) .
C27 H27 0.9300 .
C27 C28 1.37(2) .
C28 H28 0.9300 .
C28 C29 1.358(19) .
C29 H29 0.9300 .
C29 C30 1.380(14) .
C30 N8 1.369(12) .
C31 H31A 0.9700 .
C31 H31B 0.9700 .
C31 C32 1.487(11) .
C31 N2 1.486(9) .
C32 N9 1.318(11) .
C32 N10 1.350(9) .
C33 C34 1.359(12) .
C33 C38 1.387(12) .
C33 N9 1.415(10) .
C34 H34 0.9300 .
C34 C35 1.392(13) .
C35 H35 0.9300 .
C35 C36 1.372(15) .
C36 H36 0.9300 .
C36 C37 1.347(14) .
C37 H37 0.9300 .
C37 C38 1.397(11) .
C38 N10 1.378(10) .
C39 H39A 0.9600 .
C39 H39B 0.9600 .
C39 H39C 0.9600 .
C39 C40 1.509(15) .
C40 O2 1.240(11) .
C40 O3 1.223(11) .
C41 H41A 0.9600 .
C41 H41B 0.9600 .
C41 H41C 0.9600 .
C41 C42 1.530(18) .
C42 O4 1.229(14) .
C42 O5 1.240(14) .
C43 H43A 0.9600 .
C43 H43B 0.9600 .
C43 H43C 0.9600 .
C43 O6 1.415(14) .
C44 H44A 0.9600 .
C44 H44B 0.9600 .
C44 H44C 0.9600 .
C44 O7 1.431(15) .
N4 H4 0.8600 .
N6 H6A 0.8600 .
N8 H8 0.8600 .
N10 H10A 0.8600 .
O1 H1A 0.8189 .
O1 H1B 0.8203 .
O6 H6B 0.8200 .
O7 H7 0.8200 .

loop_
_geom_hbond_atom_site_label_D
_geom_hbond_atom_site_label_H
_geom_hbond_atom_site_label_A
_geom_hbond_distance_DH
_geom_hbond_distance_HA
_geom_hbond_distance_DA
_geom_hbond_angle_DHA
_geom_hbond_site_symmetry_A
N4 H4 O5 0.86 1.89 2.723(10) 161.8 2_666
N6 H6A O4 0.86 1.85 2.689(11) 165.2 1_565
N8 H8 O2 0.86 1.80 2.634(11) 163.9 1_655
N10 H10A O3 0.86 1.82 2.668(9) 168.7 2_677
O1 H1A O6 0.82 1.98 2.734(13) 153.5 .
O1 H1B O3 0.82 1.92 2.694(10) 157.0 .
O6 H6B O5 0.82 2.03 2.691(13) 136.8 .

loop_
_geom_torsion_atom_site_label_1
_geom_torsion_atom_site_label_2
_geom_torsion_atom_site_label_3
_geom_torsion_atom_site_label_4
_geom_torsion
_geom_torsion_site_symmetry_1
_geom_torsion_site_symmetry_2
_geom_torsion_site_symmetry_3
_geom_torsion_site_symmetry_4
C1 C2 C3 C4 -57.8(11) . . . .
C1 C6 N2 Pb1 -38.9(7) . . . .
C1 C6 N2 C23 81.7(8) . . . .
C1 C6 N2 C31 -157.0(6) . . . .
C2 C1 C6 C5 -50.0(9) . . . .
C2 C1 C6 N2 -178.5(6) . . . .
C2 C1 N1 Pb1 -168.0(5) . . . .
C2 C1 N1 C7 76.3(8) . . . .
C2 C1 N1 C15 -47.3(9) . . . .
C2 C3 C4 C5 57.6(11) . . . .
C3 C4 C5 C6 -57.7(11) . . . .
C4 C5 C6 C1 53.4(10) . . . .
C4 C5 C6 N2 -179.3(8) . . . .
C5 C6 N2 Pb1 -165.2(5) . . . .
C5 C6 N2 C23 -44.6(9) . . . .
C5 C6 N2 C31 76.7(8) . . . .
C6 C1 C2 C3 53.9(10) . . . .
C6 C1 N1 Pb1 -41.6(7) . . . .
C6 C1 N1 C7 -157.3(6) . . . .
C6 C1 N1 C15 79.1(8) . . . .
C7 C8 N3 Pb1 9.4(11) . . . .
C7 C8 N3 C9 177.2(8) . . . .
C7 C8 N4 C14 -177.7(8) . . . .
C8 C7 N1 Pb1 -51.6(7) . . . .
C8 C7 N1 C1 70.9(8) . . . .
C8 C7 N1 C15 -164.2(7) . . . .
C9 C10 C11 C12 0.8(16) . . . .
C9 C14 N4 C8 0.4(9) . . . .
C10 C9 C14 C13 -0.3(14) . . . .
C10 C9 C14 N4 179.9(9) . . . .
C10 C9 N3 Pb1 -16.8(17) . . . .
C10 C9 N3 C8 -179.9(11) . . . .
C10 C11 C12 C13 -1.2(17) . . . .
C11 C12 C13 C14 0.8(15) . . . .
C12 C13 C14 C9 -0.1(14) . . . .
C12 C13 C14 N4 179.7(9) . . . .
C13 C14 N4 C8 -179.5(9) . . . .
C14 C9 C10 C11 -0.1(15) . . . .
C14 C9 N3 Pb1 164.0(6) . . . .
C14 C9 N3 C8 1.0(10) . . . .
C15 C16 N5 Pb1 35.0(10) . . . .
C15 C16 N5 C17 178.8(8) . . . .
C15 C16 N6 C22 -177.9(8) . . . .
C16 C15 N1 Pb1 -39.0(7) . . . .
C16 C15 N1 C1 -164.5(6) . . . .
C16 C15 N1 C7 72.0(8) . . . .
C17 C18 C19 C20 0.7(18) . . . .
C17 C22 N6 C16 -1.6(10) . . . .
C18 C17 C22 C21 0.1(14) . . . .
C18 C17 C22 N6 179.0(8) . . . .
C18 C17 N5 Pb1 -46.7(13) . . . .
C18 C17 N5 C16 -177.9(10) . . . .
C18 C19 C20 C21 -0.4(19) . . . .
C19 C20 C21 C22 -0.1(17) . . . .
C20 C21 C22 C17 0.2(15) . . . .
C20 C21 C22 N6 -178.4(10) . . . .
C21 C22 N6 C16 177.1(10) . . . .
C22 C17 C18 C19 -0.5(15) . . . .
C22 C17 N5 Pb1 130.5(7) . . . .
C22 C17 N5 C16 -0.7(10) . . . .
C23 C24 N7 Pb1 10.3(11) . . . .
C23 C24 N7 C25 179.4(8) . . . .
C23 C24 N8 C30 -179.4(8) . . . .
C24 C23 N2 Pb1 -44.8(7) . . . .
C24 C23 N2 C6 -171.4(7) . . . .
C24 C23 N2 C31 68.0(9) . . . .
C25 C26 C27 C28 0(2) . . . .
C25 C30 N8 C24 -0.5(10) . . . .
C26 C25 C30 C29 -1.3(17) . . . .
C26 C25 C30 N8 179.3(9) . . . .
C26 C25 N7 Pb1 -14.6(16) . . . .
C26 C25 N7 C24 -178.7(10) . . . .
C26 C27 C28 C29 0(3) . . . .
C27 C28 C29 C30 0(2) . . . .
C28 C29 C30 C25 1.2(19) . . . .
C28 C29 C30 N8 -179.7(12) . . . .
C29 C30 N8 C24 -179.7(12) . . . .
C30 C25 C26 C27 0.6(17) . . . .
C30 C25 N7 Pb1 164.7(7) . . . .
C30 C25 N7 C24 0.5(10) . . . .
C31 C32 N9 Pb1 -3.3(10) . . . .
C31 C32 N9 C33 177.7(7) . . . .
C31 C32 N10 C38 -177.3(7) . . . .
C32 C31 N2 Pb1 -43.2(7) . . . .
C32 C31 N2 C6 81.2(8) . . . .
C32 C31 N2 C23 -155.7(7) . . . .
C33 C34 C35 C36 0.6(14) . . . .
C33 C38 N10 C32 -0.9(9) . . . .
C34 C33 C38 C37 -2.0(13) . . . .
C34 C33 C38 N10 179.0(7) . . . .
C34 C33 N9 Pb1 3.1(14) . . . .
C34 C33 N9 C32 -178.3(9) . . . .
C34 C35 C36 C37 -3.4(15) . . . .
C35 C36 C37 C38 3.3(14) . . . .
C36 C37 C38 C33 -0.6(13) . . . .
C36 C37 C38 N10 178.0(9) . . . .
C37 C38 N10 C32 -179.7(9) . . . .
C38 C33 C34 C35 2.0(13) . . . .
C38 C33 N9 Pb1 -178.8(6) . . . .
C38 C33 N9 C32 -0.2(9) . . . .
N1 C1 C2 C3 -179.3(7) . . . .
N1 C1 C6 C5 -177.6(7) . . . .
N1 C1 C6 N2 53.9(8) . . . .
N1 C7 C8 N3 32.4(12) . . . .
N1 C7 C8 N4 -149.8(8) . . . .
N1 C15 C16 N5 3.8(12) . . . .
N1 C15 C16 N6 -177.0(7) . . . .
N2 C23 C24 N7 27.1(12) . . . .
N2 C23 C24 N8 -152.7(8) . . . .
N2 C31 C32 N9 35.6(11) . . . .
N2 C31 C32 N10 -146.5(7) . . . .
N3 C8 N4 C14 0.3(10) . . . .
N3 C9 C10 C11 -179.2(9) . . . .
N3 C9 C14 C13 179.0(8) . . . .
N3 C9 C14 N4 -0.8(10) . . . .
N4 C8 N3 Pb1 -168.6(5) . . . .
N4 C8 N3 C9 -0.8(10) . . . .
N5 C16 N6 C22 1.3(10) . . . .
N5 C17 C18 C19 176.5(10) . . . .
N5 C17 C22 C21 -177.4(8) . . . .
N5 C17 C22 N6 1.4(10) . . . .
N6 C16 N5 Pb1 -144.2(6) . . . .
N6 C16 N5 C17 -0.4(10) . . . .
N7 C24 N8 C30 0.9(11) . . . .
N7 C25 C26 C27 179.7(11) . . . .
N7 C25 C30 C29 179.4(10) . . . .
N7 C25 C30 N8 0.0(11) . . . .
N8 C24 N7 Pb1 -169.9(6) . . . .
N8 C24 N7 C25 -0.8(10) . . . .
N9 C32 N10 C38 0.8(9) . . . .
N9 C33 C34 C35 179.9(8) . . . .
N9 C33 C38 C37 179.7(7) . . . .
N9 C33 C38 N10 0.7(9) . . . .
N10 C32 N9 Pb1 178.6(5) . . . .
N10 C32 N9 C33 -0.4(9) . . . .

loop_
_twin_individual_id
_twin_individual_mass_fraction_refined
1 0.748(4)
2 0.252(4)
